data_1543112
loop_
_publ_author_name
'Kashima, Kenichi'
'Teraoka, Kota'
'Uekusa, Hidehiro'
'Shibata, Yu'
'Tanaka, Ken'

_publ_section_title
;
 Rhodium-Catalyzed Atroposelective [2 + 2 + 2] Cycloaddition of
 Ortho-Substituted Phenyl Diynes with Nitriles: Effect of Ortho
 Substituents on Regio- and Enantioselectivity.
;
_journal_issue 9
_journal_name_full 'Organic letters'
_journal_page_first 2170
_journal_page_last 2173
_journal_paper_doi 10.1021/acs.orglett.6b00791
_journal_volume 18
_journal_year 2016
_chemical_absolute_configuration ad
_chemical_formula_moiety 'C31 H36 Cl N O10'
_chemical_formula_sum 'C31 H36 Cl N O10'
_chemical_formula_weight 618.06
_space_group_crystal_system monoclinic
_space_group_IT_number 4
_space_group_name_Hall 'P 2yb'
_space_group_name_H-M_alt 'P 1 21 1'
_symmetry_space_group_name_Hall 'P 2yb'
_symmetry_space_group_name_H-M 'P 1 21 1'
_atom_sites_solution_hydrogens geom
_atom_sites_solution_primary dual
_atom_sites_solution_secondary difmap
_audit_creation_method SHELXL-2014/7
_cell_angle_alpha 90
_cell_angle_beta 91.4160(10)
_cell_angle_gamma 90
_cell_formula_units_Z 4
_cell_length_a 8.8859(2)
_cell_length_b 26.1897(5)
_cell_length_c 13.3329(2)
_cell_measurement_reflns_used 30069
_cell_measurement_temperature 173(2)
_cell_measurement_theta_max 68.22
_cell_measurement_theta_min 3.32
_cell_volume 3101.87(10)
_computing_cell_refinement 'PROCESS-AUTO (Rigaku, 1998)'
_computing_data_collection 'PROCESS-AUTO (Rigaku, 1998)'
_computing_data_reduction 'PROCESS-AUTO (Rigaku, 1998)'
_computing_molecular_graphics 'ORTEP-3 (Farrugia, 2008)'
_computing_publication_material 'SHELXL-2014/07 (Sheldrick, 2014)'
_computing_structure_refinement 'SHELXL-2014/7 (Sheldrick, 2014)'
_computing_structure_solution 'SHELXT 2014/4 (Sheldrick, 2014)'
_diffrn_ambient_temperature 173(2)
_diffrn_measured_fraction_theta_full 1.000
_diffrn_measured_fraction_theta_max 0.998
_diffrn_measurement_device_type 'RIGAKU R-AXIS RAPID-II IP Area Detector'
_diffrn_measurement_method '\w scans'
_diffrn_radiation_type CuK\a
_diffrn_radiation_wavelength 1.54186
_diffrn_reflns_av_R_equivalents 0.0295
_diffrn_reflns_av_unetI/netI 0.0318
_diffrn_reflns_Laue_measured_fraction_full 1.000
_diffrn_reflns_Laue_measured_fraction_max 0.998
_diffrn_reflns_limit_h_max 10
_diffrn_reflns_limit_h_min -10
_diffrn_reflns_limit_k_max 31
_diffrn_reflns_limit_k_min -30
_diffrn_reflns_limit_l_max 16
_diffrn_reflns_limit_l_min -16
_diffrn_reflns_number 36545
_diffrn_reflns_point_group_measured_fraction_full 0.972
_diffrn_reflns_point_group_measured_fraction_max 0.969
_diffrn_reflns_theta_full 67.686
_diffrn_reflns_theta_max 68.219
_diffrn_reflns_theta_min 3.316
_diffrn_source 'rotating anode X-ray tube'
_exptl_absorpt_coefficient_mu 1.581
_exptl_absorpt_correction_T_max 0.866
_exptl_absorpt_correction_T_min 0.773
_exptl_absorpt_correction_type multi-scan
_exptl_absorpt_process_details 'Absorption was corrected by ABSCOR'
_exptl_crystal_colour colorless
_exptl_crystal_density_diffrn 1.323
_exptl_crystal_description platelet
_exptl_crystal_F_000 1304
_exptl_crystal_size_max 0.175
_exptl_crystal_size_mid 0.151
_exptl_crystal_size_min 0.094
_refine_diff_density_max 0.330
_refine_diff_density_min -0.184
_refine_diff_density_rms 0.045
_refine_ls_abs_structure_details
;
 Flack x determined using 4274 quotients [(I+)-(I-)]/[(I+)+(I-)]
 (Parsons, Flack and Wagner, Acta Cryst. B69 (2013) 249-259).
;
_refine_ls_abs_structure_Flack 0.015(3)
_refine_ls_extinction_method none
_refine_ls_goodness_of_fit_ref 1.067
_refine_ls_hydrogen_treatment constr
_refine_ls_matrix_type full
_refine_ls_number_parameters 904
_refine_ls_number_reflns 11003
_refine_ls_number_restraints 36
_refine_ls_restrained_S_all 1.077
_refine_ls_R_factor_all 0.0453
_refine_ls_R_factor_gt 0.0417
_refine_ls_shift/su_max 0.001
_refine_ls_shift/su_mean 0.000
_refine_ls_structure_factor_coef Fsqd
_refine_ls_weighting_details 'w=1/[\s^2^(Fo^2^)+(0.0605P)^2^+0.7594P] where P=(Fo^2^+2Fc^2^)/3'
_refine_ls_weighting_scheme calc
_refine_ls_wR_factor_gt 0.1064
_refine_ls_wR_factor_ref 0.1124
_reflns_Friedel_coverage 0.896
_reflns_Friedel_fraction_full 0.942
_reflns_Friedel_fraction_max 0.939
_reflns_number_gt 10131
_reflns_number_total 11003
_reflns_threshold_expression 'I > 2\s(I)'
_cod_data_source_file ol6b00791_si_002.cif
_cod_data_source_block shelx_a
_cod_depositor_comments 'Adding full bibliography for 1543112.cif.'
_cod_database_code 1543112
_shelx_shelxl_version_number 2014/7
_shelx_space_group_comment
;
The symmetry employed for this shelxl refinement is uniquely defined
by the following loop, which should always be used as a source of
symmetry information in preference to the above space-group names.
They are only intended as comments.
;
_shelx_estimated_absorpt_t_min 0.769
_shelx_estimated_absorpt_t_max 0.866

loop_
_space_group_symop_operation_xyz
'x, y, z'
'-x, y+1/2, -z'

loop_
_atom_site_label
_atom_site_type_symbol
_atom_site_fract_x
_atom_site_fract_y
_atom_site_fract_z
_atom_site_U_iso_or_equiv
_atom_site_adp_type
_atom_site_occupancy
_atom_site_site_symmetry_order
_atom_site_calc_flag
_atom_site_refinement_flags_posn
_atom_site_refinement_flags_adp
_atom_site_refinement_flags_occupancy
_atom_site_disorder_assembly
_atom_site_disorder_group
N1 N 1.1070(3) 0.59574(12) 0.5598(2) 0.0342(6) Uani 1 1 d . . . . .
C2 C 0.9818(4) 0.61341(14) 0.6032(2) 0.0306(7) Uani 1 1 d . . . . .
C3 C 0.8522(3) 0.58406(13) 0.6155(2) 0.0270(7) Uani 1 1 d . . . . .
C4 C 0.8557(4) 0.53320(13) 0.5819(2) 0.0286(7) Uani 1 1 d . . . . .
C5 C 0.7178(4) 0.49977(14) 0.5906(3) 0.0325(7) Uani 1 1 d . . . . .
H5A H 0.6680 0.5081 0.6542 0.039 Uiso 1 1 calc R U . A 1
H5B H 0.6464 0.5083 0.5349 0.039 Uiso 1 1 calc R U . A 1
C6 C 0.7479(5) 0.44327(19) 0.5884(4) 0.0353(11) Uani 0.850(6) 1 d . . P B 1
C7 C 0.8563(5) 0.42817(18) 0.5020(4) 0.0407(12) Uani 0.850(6) 1 d . . P B 1
C6B C 0.748(4) 0.4412(12) 0.548(2) 0.030(4) Uiso 0.150(6) 1 d . U P B 2
C7B C 0.896(3) 0.4165(9) 0.5759(18) 0.031(4) Uiso 0.150(6) 1 d . U P B 2
C8 C 1.0054(4) 0.45912(16) 0.5140(4) 0.0482(10) Uani 1 1 d . . . . .
H8A H 1.0693 0.4426 0.5665 0.058 Uiso 1 1 calc R U . B 1
H8B H 1.0598 0.4571 0.4502 0.058 Uiso 1 1 calc R U . B 1
C9 C 0.9868(4) 0.51408(14) 0.5409(3) 0.0331(7) Uani 1 1 d . . . . .
C10 C 1.1084(4) 0.54743(14) 0.5280(3) 0.0337(8) Uani 1 1 d . . . . .
C11 C 0.9987(4) 0.66695(14) 0.6416(3) 0.0371(8) Uani 1 1 d . . . . .
O12 O 1.1146(3) 0.68494(12) 0.6729(3) 0.0724(11) Uani 1 1 d . . . . .
O13 O 0.8706(3) 0.69244(10) 0.6366(2) 0.0495(7) Uani 1 1 d . . . . .
C14 C 0.8662(5) 0.74214(18) 0.6854(5) 0.0662(15) Uani 1 1 d . . . . .
H14A H 0.9337 0.7422 0.7456 0.079 Uiso 1 1 calc R U . . .
H14B H 0.9008 0.7689 0.6389 0.079 Uiso 1 1 calc R U . . .
C15 C 0.7128(7) 0.7523(2) 0.7139(6) 0.0825(19) Uani 1 1 d . . . . .
H15A H 0.6488 0.7560 0.6534 0.124 Uiso 1 1 calc R U . . .
H15B H 0.7099 0.7839 0.7532 0.124 Uiso 1 1 calc R U . . .
H15C H 0.6760 0.7239 0.7543 0.124 Uiso 1 1 calc R U . . .
C16 C 0.7150(3) 0.60301(13) 0.6673(2) 0.0278(7) Uani 1 1 d . . . . .
C17 C 0.5861(4) 0.61956(13) 0.6154(2) 0.0299(7) Uani 1 1 d . . . . .
C18 C 0.4565(4) 0.63314(13) 0.6651(3) 0.0359(8) Uani 1 1 d . . . . .
H18 H 0.3690 0.6436 0.6282 0.043 Uiso 1 1 calc R U . . .
C19 C 0.4559(4) 0.63126(14) 0.7680(3) 0.0382(8) Uani 1 1 d . . . . .
H19 H 0.3676 0.6405 0.8024 0.046 Uiso 1 1 calc R U . . .
C20 C 0.5832(4) 0.61600(15) 0.8218(3) 0.0393(8) Uani 1 1 d . . . . .
H20 H 0.5828 0.6153 0.8930 0.047 Uiso 1 1 calc R U . . .
C21 C 0.7122(4) 0.60170(14) 0.7711(3) 0.0347(8) Uani 1 1 d . . . . .
H21 H 0.7991 0.5909 0.8083 0.042 Uiso 1 1 calc R U . . .
Cl22 Cl 0.58753(10) 0.62375(4) 0.48518(7) 0.0456(2) Uani 1 1 d . . . . .
C23 C 0.5965(4) 0.41620(15) 0.5737(3) 0.0394(8) Uani 1 1 d . . . . .
O24 O 0.5175(3) 0.42084(15) 0.5003(3) 0.0629(9) Uani 1 1 d . . . . .
O25 O 0.5598(4) 0.38990(13) 0.6532(3) 0.0636(9) Uani 1 1 d . . . . .
C26 C 0.4118(7) 0.3623(2) 0.6378(6) 0.091(2) Uani 1 1 d . . . . .
H26A H 0.3267 0.3866 0.6399 0.110 Uiso 1 1 calc R U . . .
H26B H 0.4085 0.3446 0.5721 0.110 Uiso 1 1 calc R U . . .
C27 C 0.4031(11) 0.3250(3) 0.7207(7) 0.130(3) Uani 1 1 d . . . . .
H27A H 0.3049 0.3079 0.7177 0.194 Uiso 1 1 calc R U . . .
H27B H 0.4156 0.3427 0.7850 0.194 Uiso 1 1 calc R U . . .
H27C H 0.4830 0.2995 0.7142 0.194 Uiso 1 1 calc R U . . .
C28 C 0.8182(5) 0.42975(19) 0.6954(4) 0.0455(12) Uani 0.850(6) 1 d . . P B 1
O29 O 0.8095(6) 0.45707(17) 0.7649(3) 0.0725(14) Uani 0.850(6) 1 d . . P B 1
O30 O 0.8878(6) 0.3857(2) 0.6943(4) 0.0790(15) Uani 0.850(6) 1 d . U P B 1
C31 C 0.9515(12) 0.3674(4) 0.7940(8) 0.102(3) Uani 0.850(6) 1 d . U P B 1
H31A H 1.0557 0.3548 0.7861 0.123 Uiso 0.850(6) 1 calc R U P B 1
H31B H 0.9537 0.3957 0.8430 0.123 Uiso 0.850(6) 1 calc R U P B 1
C32 C 0.8564(15) 0.3263(6) 0.8295(8) 0.140(4) Uani 0.850(6) 1 d . U P B 1
H32A H 0.7556 0.3397 0.8421 0.211 Uiso 0.850(6) 1 calc R U P B 1
H32B H 0.9000 0.3122 0.8917 0.211 Uiso 0.850(6) 1 calc R U P B 1
H32C H 0.8494 0.2994 0.7785 0.211 Uiso 0.850(6) 1 calc R U P B 1
C28B C 0.918(3) 0.4111(11) 0.6888(19) 0.029(6) Uiso 0.150(6) 1 d . . P B 2
O29B O 0.922(2) 0.4466(7) 0.7448(14) 0.042(5) Uiso 0.150(6) 1 d . . P B 2
O30B O 0.928(3) 0.3642(9) 0.7107(17) 0.050(6) Uiso 0.150(6) 1 d D . P B 2
C31B C 0.897(6) 0.3556(17) 0.825(2) 0.069(12) Uiso 0.150(6) 1 d D . P B 2
H31C H 0.9373 0.3842 0.8656 0.082 Uiso 0.150(6) 1 calc R U P B 2
H31D H 0.7874 0.3526 0.8361 0.082 Uiso 0.150(6) 1 calc R U P B 2
C32B C 0.969(7) 0.3107(18) 0.850(3) 0.12(2) Uiso 0.150(6) 1 d D . P B 2
H32D H 0.9546 0.3030 0.9207 0.181 Uiso 0.150(6) 1 calc R U P B 2
H32E H 0.9282 0.2828 0.8083 0.181 Uiso 0.150(6) 1 calc R U P B 2
H32F H 1.0773 0.3143 0.8377 0.181 Uiso 0.150(6) 1 calc R U P B 2
C33 C 0.7927(7) 0.4359(4) 0.3945(5) 0.0496(18) Uani 0.850(6) 1 d . . P B 1
O34 O 0.8010(5) 0.4040(2) 0.3320(4) 0.0787(17) Uani 0.850(6) 1 d . . P B 1
O35 O 0.7432(5) 0.48330(18) 0.3796(2) 0.0578(11) Uani 0.850(6) 1 d . . P B 1
C36 C 0.6802(7) 0.4910(3) 0.2780(4) 0.0608(16) Uani 0.850(6) 1 d . . P B 1
H36A H 0.7607 0.5027 0.2334 0.073 Uiso 0.850(6) 1 calc R U P B 1
H36B H 0.6410 0.4581 0.2516 0.073 Uiso 0.850(6) 1 calc R U P B 1
C37 C 0.5630(14) 0.5274(5) 0.2775(6) 0.129(5) Uani 0.850(6) 1 d . . P B 1
H37A H 0.4780 0.5139 0.3148 0.193 Uiso 0.850(6) 1 calc R U P B 1
H37B H 0.5303 0.5345 0.2082 0.193 Uiso 0.850(6) 1 calc R U P B 1
H37C H 0.5992 0.5590 0.3092 0.193 Uiso 0.850(6) 1 calc R U P B 1
C33B C 0.736(3) 0.4453(9) 0.433(2) 0.031(4) Uiso 0.150(6) 1 d . U P B 2
O34B O 0.806(5) 0.4182(15) 0.377(4) 0.057(11) Uiso 0.150(6) 1 d . . P B 2
O35B O 0.659(2) 0.4874(6) 0.3975(12) 0.036(4) Uiso 0.150(6) 1 d D . P B 2
C36B C 0.684(3) 0.5200(12) 0.2926(17) 0.038(6) Uiso 0.150(6) 1 d D . P B 2
H36C H 0.7143 0.5559 0.3036 0.046 Uiso 0.150(6) 1 calc R U P B 2
H36D H 0.7508 0.5028 0.2448 0.046 Uiso 0.150(6) 1 calc R U P B 2
C37B C 0.507(3) 0.5127(11) 0.267(2) 0.034(7) Uiso 0.150(6) 1 d D . P B 2
H37D H 0.4827 0.4762 0.2662 0.051 Uiso 0.150(6) 1 calc R U P B 2
H37E H 0.4838 0.5274 0.2004 0.051 Uiso 0.150(6) 1 calc R U P B 2
H37F H 0.4482 0.5301 0.3174 0.051 Uiso 0.150(6) 1 calc R U P B 2
C38 C 0.9026(5) 0.37001(18) 0.5077(4) 0.0630(14) Uani 1 1 d . . . . .
O39 O 1.0276(4) 0.35425(14) 0.4973(4) 0.0854(13) Uani 1 1 d . . . . .
O40 O 0.7786(4) 0.34120(12) 0.5103(3) 0.0630(9) Uani 1 1 d . . . . .
C41 C 0.7970(7) 0.2874(2) 0.4912(7) 0.104(3) Uani 1 1 d . . . . .
H41A H 0.8532 0.2826 0.4287 0.125 Uiso 1 1 calc DR U . C 1
H41B H 0.8560 0.2717 0.5470 0.125 Uiso 1 1 calc R U . C 1
C42 C 0.6557(10) 0.2632(3) 0.4817(10) 0.107(5) Uani 0.86(2) 1 d . . P D 1
H42A H 0.6076 0.2627 0.5470 0.161 Uiso 0.86(2) 1 calc R U P D 1
H42B H 0.6695 0.2281 0.4581 0.161 Uiso 0.86(2) 1 calc R U P D 1
H42C H 0.5919 0.2819 0.4333 0.161 Uiso 0.86(2) 1 calc R U P D 1
C42B C 0.666(2) 0.285(3) 0.408(6) 0.12(3) Uiso 0.14(2) 1 d D . P D 5
H42D H 0.5685 0.2900 0.4402 0.180 Uiso 0.14(2) 1 calc DR U P D 5
H42E H 0.6663 0.2509 0.3764 0.180 Uiso 0.14(2) 1 calc DR U P D 5
H42F H 0.6808 0.3111 0.3578 0.180 Uiso 0.14(2) 1 calc DR U P D 5
C43 C 1.2490(4) 0.53102(18) 0.4756(3) 0.0480(10) Uani 1 1 d . . . . .
H43A H 1.2271 0.5276 0.4035 0.072 Uiso 1 1 calc R U . . .
H43B H 1.2833 0.4981 0.5027 0.072 Uiso 1 1 calc R U . . .
H43C H 1.3280 0.5567 0.4865 0.072 Uiso 1 1 calc R U . . .
N44 N -0.2233(3) 0.41569(11) 0.0445(2) 0.0302(6) Uani 1 1 d . . . . .
C45 C -0.0936(3) 0.39638(13) 0.0822(2) 0.0277(7) Uani 1 1 d . . . . .
C46 C 0.0353(3) 0.42623(12) 0.1009(2) 0.0262(6) Uani 1 1 d . . . . .
C47 C 0.0245(3) 0.47890(12) 0.0821(2) 0.0251(6) Uani 1 1 d . . . . .
C48 C 0.1622(3) 0.51211(12) 0.0961(2) 0.0271(7) Uani 1 1 d . . . . .
H48A H 0.2487 0.4953 0.0643 0.032 Uiso 1 1 calc R U . E 1
H48B H 0.1864 0.5154 0.1687 0.032 Uiso 1 1 calc R U . E 1
C49 C 0.1409(4) 0.56655(15) 0.0502(3) 0.0262(9) Uani 0.851(5) 1 d . . P F 1
C50 C -0.0107(4) 0.59068(14) 0.0847(3) 0.0260(9) Uani 0.851(5) 1 d . . P F 1
C49B C 0.126(3) 0.5653(10) 0.105(2) 0.033(6) Uiso 0.149(5) 1 d . . P F 3
C50B C 0.020(3) 0.5851(9) 0.0160(16) 0.033(6) Uiso 0.149(5) 1 d D . P F 3
C51 C -0.1409(4) 0.55652(13) 0.0426(3) 0.0328(7) Uani 1 1 d . . . . .
H51A H -0.2337 0.5649 0.0787 0.039 Uiso 1 1 calc R U . F 1
H51B H -0.1588 0.5651 -0.0290 0.039 Uiso 1 1 calc R U . F 1
C52 C -0.1129(4) 0.49935(13) 0.0512(2) 0.0280(7) Uani 1 1 d . . . . .
C53 C -0.2332(4) 0.46580(13) 0.0290(2) 0.0282(7) Uani 1 1 d . . . . .
C54 C -0.0910(4) 0.33987(14) 0.1005(3) 0.0340(8) Uani 1 1 d . . . . .
O55 O 0.0220(3) 0.31481(10) 0.1074(3) 0.0546(8) Uani 1 1 d . . . . .
O56 O -0.2275(3) 0.32010(10) 0.1025(3) 0.0499(7) Uani 1 1 d . . . . .
C57 C -0.2378(5) 0.26444(15) 0.1089(4) 0.0578(12) Uani 1 1 d . . . . .
H57A H -0.2234 0.2533 0.1794 0.069 Uiso 1 1 calc R U . . .
H57B H -0.1587 0.2484 0.0684 0.069 Uiso 1 1 calc R U . . .
C58 C -0.3870(6) 0.24908(18) 0.0707(5) 0.0731(15) Uani 1 1 d . . . . .
H58A H -0.4644 0.2644 0.1123 0.110 Uiso 1 1 calc R U . . .
H58B H -0.3956 0.2118 0.0730 0.110 Uiso 1 1 calc R U . . .
H58C H -0.4008 0.2608 0.0013 0.110 Uiso 1 1 calc R U . . .
C59 C 0.1765(4) 0.40534(12) 0.1483(3) 0.0309(7) Uani 1 1 d . . . . .
C60 C 0.2998(4) 0.39093(13) 0.0925(3) 0.0360(8) Uani 1 1 d . . . . .
C61 C 0.4358(4) 0.37678(14) 0.1396(4) 0.0532(12) Uani 1 1 d . . . . .
H61 H 0.5200 0.3677 0.1009 0.064 Uiso 1 1 calc R U . . .
C62 C 0.4460(5) 0.37621(16) 0.2426(5) 0.0656(16) Uani 1 1 d . . . . .
H62 H 0.5382 0.3666 0.2750 0.079 Uiso 1 1 calc R U . . .
C63 C 0.3253(6) 0.38921(18) 0.2995(4) 0.0603(12) Uani 1 1 d . . . . .
H63 H 0.3336 0.3883 0.3707 0.072 Uiso 1 1 calc R U . . .
C64 C 0.1907(5) 0.40375(15) 0.2524(3) 0.0456(9) Uani 1 1 d . . . . .
H64 H 0.1072 0.4127 0.2918 0.055 Uiso 1 1 calc R U . . .
Cl65 Cl 0.28343(12) 0.39116(4) -0.03730(8) 0.0522(3) Uani 1 1 d . . . . .
C66 C 0.2783(4) 0.59895(13) 0.0820(3) 0.0352(8) Uani 1 1 d . . . . .
O67 O 0.3769(3) 0.60734(13) 0.0254(2) 0.0524(7) Uani 1 1 d . . . . .
O68 O 0.2783(3) 0.61352(11) 0.1769(2) 0.0467(6) Uani 1 1 d . . . . .
C69 C 0.4003(14) 0.6448(5) 0.2144(11) 0.075(3) Uani 0.682(19) 1 d . . P G 1
H69A H 0.4440 0.6644 0.1587 0.090 Uiso 0.682(19) 1 calc R U P G 1
H69B H 0.4803 0.6231 0.2448 0.090 Uiso 0.682(19) 1 calc R U P G 1
C70 C 0.3410(14) 0.6807(4) 0.2916(10) 0.104(5) Uani 0.682(19) 1 d . . P G 1
H70A H 0.2548 0.6996 0.2630 0.156 Uiso 0.682(19) 1 calc R U P G 1
H70B H 0.4203 0.7048 0.3121 0.156 Uiso 0.682(19) 1 calc R U P G 1
H70C H 0.3092 0.6612 0.3501 0.156 Uiso 0.682(19) 1 calc R U P G 1
C69B C 0.383(3) 0.6578(11) 0.196(2) 0.056(7) Uiso 0.318(19) 1 d . . P G 4
H69C H 0.4536 0.6460 0.2493 0.067 Uiso 0.318(19) 1 calc R U P G 4
H69D H 0.4427 0.6605 0.1343 0.067 Uiso 0.318(19) 1 calc R U P G 4
C70B C 0.357(2) 0.6960(7) 0.2150(16) 0.064(6) Uiso 0.318(19) 1 d . . P G 4
H70D H 0.3446 0.7164 0.1537 0.095 Uiso 0.318(19) 1 calc R U P G 4
H70E H 0.4388 0.7102 0.2568 0.095 Uiso 0.318(19) 1 calc R U P G 4
H70F H 0.2631 0.6967 0.2522 0.095 Uiso 0.318(19) 1 calc R U P G 4
C71 C 0.1340(5) 0.5642(2) -0.0656(3) 0.0310(10) Uani 0.851(5) 1 d . . P F 1
O72 O 0.0565(4) 0.59276(17) -0.1165(3) 0.0410(10) Uani 0.851(5) 1 d . . P F 1
O73 O 0.2195(4) 0.52793(11) -0.1027(2) 0.0368(8) Uani 0.851(5) 1 d . . P F 1
C74 C 0.2115(9) 0.5230(2) -0.2124(4) 0.0421(13) Uani 0.851(5) 1 d . . P F 1
H74A H 0.2168 0.5571 -0.2443 0.050 Uiso 0.851(5) 1 calc R U P F 1
H74B H 0.1158 0.5065 -0.2339 0.050 Uiso 0.851(5) 1 calc R U P F 1
C75 C 0.3416(8) 0.4911(3) -0.2420(4) 0.0638(17) Uani 0.851(5) 1 d . . P F 1
H75A H 0.4356 0.5090 -0.2248 0.096 Uiso 0.851(5) 1 calc R U P F 1
H75B H 0.3358 0.4848 -0.3144 0.096 Uiso 0.851(5) 1 calc R U P F 1
H75C H 0.3391 0.4585 -0.2061 0.096 Uiso 0.851(5) 1 calc R U P F 1
C71B C 0.089(4) 0.5820(8) -0.0876(19) 0.022(7) Uiso 0.149(5) 1 d D . P F 3
O72B O 0.092(3) 0.6182(10) -0.1395(17) 0.059(7) Uiso 0.149(5) 1 d D . P F 3
O73B O 0.111(3) 0.5337(7) -0.1148(15) 0.049(5) Uiso 0.149(5) 1 d D . P F 3
C74B C 0.156(6) 0.532(2) -0.223(4) 0.067(15) Uiso 0.149(5) 1 d . . P F 3
H74C H 0.0842 0.5112 -0.2640 0.080 Uiso 0.149(5) 1 calc R U P F 3
H74D H 0.1644 0.5663 -0.2519 0.080 Uiso 0.149(5) 1 calc R U P F 3
C75B C 0.290(7) 0.509(2) -0.215(4) 0.084(16) Uiso 0.149(5) 1 d . . P F 3
H75D H 0.3613 0.5262 -0.2582 0.125 Uiso 0.149(5) 1 calc R U P F 3
H75E H 0.2804 0.4731 -0.2347 0.125 Uiso 0.149(5) 1 calc R U P F 3
H75F H 0.3271 0.5109 -0.1448 0.125 Uiso 0.149(5) 1 calc R U P F 3
C76 C -0.0199(5) 0.5922(2) 0.1996(4) 0.0303(12) Uani 0.851(5) 1 d . . P F 1
O77 O -0.0077(4) 0.55620(12) 0.2544(2) 0.0385(8) Uani 0.851(5) 1 d . . P F 1
O78 O -0.0543(4) 0.63946(15) 0.2313(2) 0.0382(8) Uani 0.851(5) 1 d . . P F 1
C79 C -0.0657(7) 0.6450(2) 0.3400(4) 0.0487(13) Uani 0.851(5) 1 d . . P F 1
H79A H 0.0340 0.6402 0.3735 0.058 Uiso 0.851(5) 1 calc R U P F 1
H79B H -0.1363 0.6194 0.3668 0.058 Uiso 0.851(5) 1 calc R U P F 1
C80 C -0.1233(9) 0.6985(2) 0.3574(4) 0.0676(18) Uani 0.851(5) 1 d . . P F 1
H80A H -0.0570 0.7231 0.3252 0.101 Uiso 0.851(5) 1 calc R U P F 1
H80B H -0.1247 0.7053 0.4297 0.101 Uiso 0.851(5) 1 calc R U P F 1
H80C H -0.2255 0.7017 0.3288 0.101 Uiso 0.851(5) 1 calc R U P F 1
C76B C 0.059(4) 0.5712(12) 0.213(2) 0.038(6) Uiso 0.149(5) 1 d . . P F 3
O77B O 0.086(3) 0.5457(8) 0.2793(15) 0.048(5) Uiso 0.149(5) 1 d . . P F 3
O78B O -0.035(3) 0.6115(11) 0.2143(16) 0.030(6) Uiso 0.149(5) 1 d D . P F 3
C79B C -0.108(4) 0.6278(17) 0.309(3) 0.078(14) Uiso 0.149(5) 1 d D . P F 3
H79C H -0.1209 0.5983 0.3547 0.093 Uiso 0.149(5) 1 calc R U P F 3
H79D H -0.2071 0.6434 0.2948 0.093 Uiso 0.149(5) 1 calc R U P F 3
C80B C 0.000(5) 0.6665(15) 0.356(3) 0.076(12) Uiso 0.149(5) 1 d D . P F 3
H80D H 0.1017 0.6520 0.3597 0.114 Uiso 0.149(5) 1 calc R U P F 3
H80E H -0.0324 0.6750 0.4236 0.114 Uiso 0.149(5) 1 calc R U P F 3
H80F H 0.0005 0.6974 0.3146 0.114 Uiso 0.149(5) 1 calc R U P F 3
C81 C -0.0222(4) 0.64546(13) 0.0428(3) 0.0331(7) Uani 1 1 d . . . . .
O82 O 0.0819(3) 0.67405(10) 0.0422(2) 0.0405(6) Uani 1 1 d . . . . .
O83 O -0.1643(3) 0.65707(9) 0.0171(2) 0.0401(6) Uani 1 1 d . . . . .
C84 C -0.1938(5) 0.70948(14) -0.0125(4) 0.0485(10) Uani 1 1 d . . . . .
H84A H -0.2789 0.7104 -0.0618 0.058 Uiso 1 1 calc R U . . .
H84B H -0.1041 0.7238 -0.0449 0.058 Uiso 1 1 calc R U . . .
C85 C -0.2307(8) 0.7409(2) 0.0758(5) 0.093(2) Uani 1 1 d . . . . .
H85A H -0.3181 0.7262 0.1089 0.140 Uiso 1 1 calc R U . . .
H85B H -0.2542 0.7758 0.0542 0.140 Uiso 1 1 calc R U . . .
H85C H -0.1444 0.7414 0.1230 0.140 Uiso 1 1 calc R U . . .
C86 C -0.3805(4) 0.48483(14) -0.0151(3) 0.0388(8) Uani 1 1 d . . . . .
H86A H -0.4479 0.4558 -0.0281 0.058 Uiso 1 1 calc R U . . .
H86B H -0.3623 0.5028 -0.0782 0.058 Uiso 1 1 calc R U . . .
H86C H -0.4272 0.5083 0.0322 0.058 Uiso 1 1 calc R U . . .

loop_
_atom_site_aniso_label
_atom_site_aniso_U_11
_atom_site_aniso_U_22
_atom_site_aniso_U_33
_atom_site_aniso_U_23
_atom_site_aniso_U_13
_atom_site_aniso_U_12
N1 0.0238(14) 0.0407(17) 0.0385(16) -0.0002(13) 0.0068(11) -0.0014(12)
C2 0.0219(15) 0.0369(19) 0.0329(17) 0.0012(14) 0.0019(13) 0.0029(13)
C3 0.0202(15) 0.0368(18) 0.0240(15) 0.0025(13) -0.0002(12) 0.0015(13)
C4 0.0223(16) 0.0380(19) 0.0255(15) -0.0026(14) 0.0006(12) -0.0011(13)
C5 0.0237(16) 0.0393(19) 0.0347(17) -0.0061(15) 0.0047(13) -0.0024(14)
C6 0.029(2) 0.039(2) 0.038(3) -0.003(2) 0.004(2) -0.0005(17)
C7 0.030(2) 0.041(3) 0.051(3) -0.014(2) 0.0058(19) -0.0032(18)
C8 0.030(2) 0.048(2) 0.067(3) -0.021(2) 0.0122(18) -0.0047(17)
C9 0.0245(17) 0.044(2) 0.0314(16) -0.0067(15) 0.0027(13) -0.0010(14)
C10 0.0252(17) 0.045(2) 0.0308(17) -0.0030(15) 0.0035(13) 0.0014(15)
C11 0.0222(17) 0.037(2) 0.052(2) -0.0004(17) 0.0049(15) -0.0029(14)
O12 0.0330(16) 0.0491(19) 0.135(3) -0.030(2) -0.0069(18) -0.0063(14)
O13 0.0327(14) 0.0394(15) 0.077(2) -0.0139(14) 0.0054(13) 0.0025(11)
C14 0.047(3) 0.040(2) 0.113(4) -0.025(3) 0.022(3) -0.007(2)
C15 0.068(4) 0.050(3) 0.131(6) -0.021(3) 0.027(3) 0.001(2)
C16 0.0202(15) 0.0294(17) 0.0339(17) 0.0002(13) 0.0034(12) -0.0024(12)
C17 0.0235(15) 0.0308(17) 0.0355(17) 0.0023(14) 0.0015(13) -0.0012(13)
C18 0.0219(16) 0.0316(18) 0.054(2) -0.0016(16) 0.0021(15) -0.0001(13)
C19 0.0276(17) 0.0353(19) 0.052(2) -0.0074(16) 0.0159(15) -0.0031(14)
C20 0.0365(19) 0.044(2) 0.0382(19) -0.0044(16) 0.0112(15) -0.0015(16)
C21 0.0279(18) 0.044(2) 0.0325(17) -0.0001(15) 0.0038(13) 0.0011(15)
Cl22 0.0350(5) 0.0664(6) 0.0351(4) 0.0060(4) -0.0029(3) 0.0016(4)
C23 0.0328(19) 0.038(2) 0.048(2) -0.0067(17) 0.0048(16) -0.0028(15)
O24 0.0445(17) 0.082(2) 0.0611(19) -0.0137(17) -0.0122(14) -0.0067(16)
O25 0.066(2) 0.0523(18) 0.073(2) 0.0177(17) 0.0181(16) -0.0016(16)
C26 0.068(4) 0.061(3) 0.147(6) 0.009(4) 0.039(4) -0.025(3)
C27 0.167(8) 0.081(5) 0.143(7) 0.013(5) 0.056(6) -0.039(5)
C28 0.037(3) 0.044(3) 0.055(3) 0.003(2) -0.002(2) -0.001(2)
O29 0.106(4) 0.075(3) 0.0362(19) -0.0045(19) -0.012(2) 0.008(3)
O30 0.089(3) 0.063(3) 0.083(3) 0.004(3) -0.029(2) 0.026(3)
C31 0.101(5) 0.109(5) 0.096(5) 0.013(4) -0.026(4) 0.012(5)
C32 0.169(10) 0.169(9) 0.081(6) 0.034(6) -0.025(6) -0.017(8)
C33 0.029(3) 0.074(6) 0.046(4) -0.016(4) 0.012(2) -0.011(3)
O34 0.069(3) 0.108(4) 0.059(3) -0.047(3) 0.015(2) -0.024(3)
O35 0.045(2) 0.100(4) 0.0291(17) 0.0008(18) 0.0019(15) -0.007(2)
C36 0.075(4) 0.076(5) 0.032(3) 0.006(3) -0.006(2) -0.028(3)
C37 0.124(10) 0.211(14) 0.049(4) -0.031(6) -0.022(5) 0.076(9)
C38 0.045(3) 0.049(3) 0.096(4) -0.031(3) 0.017(2) -0.006(2)
O39 0.045(2) 0.055(2) 0.157(4) -0.032(2) 0.017(2) 0.0036(16)
O40 0.0494(18) 0.0424(17) 0.098(3) -0.0249(17) 0.0177(16) -0.0052(14)
C41 0.078(4) 0.043(3) 0.193(8) -0.046(4) 0.029(5) -0.006(3)
C42 0.115(7) 0.047(4) 0.161(11) -0.028(5) 0.031(6) -0.028(4)
C43 0.029(2) 0.058(3) 0.058(2) -0.013(2) 0.0153(17) -0.0026(17)
N44 0.0231(13) 0.0290(15) 0.0385(15) -0.0009(12) -0.0013(11) -0.0009(11)
C45 0.0205(15) 0.0292(17) 0.0335(16) -0.0003(13) 0.0012(12) 0.0012(13)
C46 0.0195(15) 0.0289(16) 0.0302(16) -0.0011(13) 0.0005(12) 0.0019(12)
C47 0.0211(15) 0.0291(16) 0.0251(15) -0.0006(12) 0.0018(12) 0.0013(12)
C48 0.0193(15) 0.0296(16) 0.0322(16) 0.0021(13) -0.0017(12) 0.0001(12)
C49 0.0214(19) 0.028(2) 0.029(2) 0.0001(16) 0.0029(15) -0.0028(15)
C50 0.0238(19) 0.0234(19) 0.031(2) 0.0040(15) 0.0011(15) 0.0004(15)
C51 0.0210(16) 0.0307(18) 0.046(2) 0.0070(15) -0.0024(14) 0.0005(13)
C52 0.0236(16) 0.0284(16) 0.0320(16) 0.0042(13) 0.0009(12) -0.0003(13)
C53 0.0218(15) 0.0284(17) 0.0345(17) 0.0028(13) -0.0007(13) 0.0015(12)
C54 0.0238(16) 0.0303(18) 0.048(2) 0.0005(15) -0.0007(14) 0.0000(14)
O55 0.0314(14) 0.0285(14) 0.103(3) 0.0052(15) -0.0056(14) 0.0036(11)
O56 0.0254(13) 0.0254(13) 0.099(2) 0.0073(14) 0.0024(13) -0.0016(10)
C57 0.044(2) 0.0243(19) 0.105(4) 0.010(2) -0.004(2) -0.0024(16)
C58 0.065(3) 0.036(2) 0.118(5) 0.006(3) -0.010(3) -0.014(2)
C59 0.0259(16) 0.0238(16) 0.0424(19) -0.0025(14) -0.0073(14) -0.0010(13)
C60 0.0223(16) 0.0243(16) 0.061(2) -0.0013(16) 0.0021(15) 0.0005(13)
C61 0.0225(18) 0.0272(19) 0.110(4) 0.010(2) -0.001(2) -0.0003(14)
C62 0.042(3) 0.035(2) 0.117(5) 0.016(3) -0.045(3) -0.0085(19)
C63 0.067(3) 0.050(2) 0.063(3) 0.003(2) -0.040(2) 0.001(2)
C64 0.052(2) 0.041(2) 0.043(2) -0.0038(17) -0.0145(18) 0.0088(18)
Cl65 0.0498(6) 0.0496(5) 0.0584(6) -0.0060(5) 0.0229(5) -0.0011(4)
C66 0.0288(18) 0.0290(17) 0.048(2) -0.0044(16) -0.0022(15) -0.0003(14)
O67 0.0386(16) 0.0647(19) 0.0544(17) -0.0055(14) 0.0107(13) -0.0067(13)
O68 0.0424(15) 0.0518(17) 0.0457(15) -0.0052(13) -0.0015(12) -0.0029(13)
C69 0.072(6) 0.062(7) 0.089(8) -0.031(6) -0.040(6) -0.013(5)
C70 0.122(9) 0.082(7) 0.106(10) -0.047(7) -0.040(7) 0.001(6)
C71 0.027(2) 0.030(2) 0.036(2) 0.004(2) 0.0057(17) -0.0023(19)
O72 0.036(2) 0.052(2) 0.0341(18) 0.0056(18) -0.0008(15) 0.0086(17)
O73 0.0400(19) 0.0395(17) 0.0312(15) -0.0036(12) 0.0084(12) 0.0005(13)
C74 0.045(4) 0.054(3) 0.027(2) -0.004(2) 0.003(2) 0.003(3)
C75 0.083(5) 0.070(4) 0.039(3) -0.006(3) 0.011(3) 0.025(4)
C76 0.033(3) 0.026(3) 0.032(2) -0.002(2) 0.0032(17) -0.005(2)
O77 0.047(2) 0.0367(17) 0.0325(16) 0.0074(13) 0.0064(14) 0.0009(14)
O78 0.0497(19) 0.036(2) 0.0296(15) -0.0025(14) 0.0059(13) 0.0044(14)
C79 0.058(3) 0.059(4) 0.030(2) -0.001(2) 0.011(2) -0.002(3)
C80 0.105(5) 0.050(3) 0.049(3) -0.010(2) 0.024(3) 0.008(3)
C81 0.0325(19) 0.0303(18) 0.0366(18) 0.0051(14) 0.0025(14) -0.0019(15)
O82 0.0370(14) 0.0315(13) 0.0529(16) 0.0067(12) -0.0005(11) -0.0055(11)
O83 0.0319(13) 0.0290(13) 0.0592(16) 0.0117(12) -0.0037(11) 0.0016(10)
C84 0.044(2) 0.030(2) 0.071(3) 0.0121(19) -0.007(2) 0.0024(16)
C85 0.109(5) 0.056(3) 0.115(5) -0.016(3) -0.009(4) 0.031(3)
C86 0.0258(17) 0.0330(19) 0.057(2) 0.0079(17) -0.0081(16) -0.0022(14)

loop_
_atom_type_symbol
_atom_type_description
_atom_type_scat_dispersion_real
_atom_type_scat_dispersion_imag
_atom_type_scat_source
C C 0.0181 0.0091 'International Tables Vol C Tables 4.2.6.8 and 6.1.1.4'
H H 0.0000 0.0000 'International Tables Vol C Tables 4.2.6.8 and 6.1.1.4'
N N 0.0311 0.0180 'International Tables Vol C Tables 4.2.6.8 and 6.1.1.4'
O O 0.0492 0.0322 'International Tables Vol C Tables 4.2.6.8 and 6.1.1.4'
Cl Cl 0.3639 0.7018 'International Tables Vol C Tables 4.2.6.8 and 6.1.1.4'

loop_
_geom_angle_atom_site_label_1
_geom_angle_atom_site_label_2
_geom_angle_atom_site_label_3
_geom_angle
C10 N1 C2 118.4(3)
N1 C2 C3 123.5(3)
N1 C2 C11 113.0(3)
C3 C2 C11 123.4(3)
C2 C3 C4 117.3(3)
C2 C3 C16 123.6(3)
C4 C3 C16 119.0(3)
C9 C4 C3 119.4(3)
C9 C4 C5 120.6(3)
C3 C4 C5 120.0(3)
C6 C5 C4 115.0(3)
C4 C5 C6B 111.8(11)
C6 C5 H5A 108.5
C4 C5 H5A 108.5
C6 C5 H5B 108.5
C4 C5 H5B 108.5
H5A C5 H5B 107.5
C5 C6 C23 107.6(3)
C5 C6 C7 112.0(4)
C23 C6 C7 110.1(4)
C5 C6 C28 105.6(4)
C23 C6 C28 109.7(4)
C7 C6 C28 111.7(4)
C33 C7 C8 108.6(4)
C33 C7 C6 115.5(4)
C8 C7 C6 109.2(4)
C33 C7 C38 105.1(5)
C8 C7 C38 106.1(3)
C6 C7 C38 111.8(4)
C7B C6B C33B 109(2)
C7B C6B C23 122(2)
C33B C6B C23 102(2)
C7B C6B C5 117(2)
C33B C6B C5 106(2)
C23 C6B C5 99.6(17)
C6B C7B C28B 112(2)
C6B C7B C38 104.1(19)
C28B C7B C38 120.6(19)
C6B C7B C8 96.1(17)
C28B C7B C8 118.7(17)
C38 C7B C8 101.7(12)
C9 C8 C7 115.3(3)
C9 C8 C7B 116.5(8)
C9 C8 H8A 108.4
C7 C8 H8A 108.4
C9 C8 H8B 108.4
C7 C8 H8B 108.4
H8A C8 H8B 107.5
C4 C9 C10 118.6(3)
C4 C9 C8 122.6(3)
C10 C9 C8 118.7(3)
N1 C10 C9 122.5(3)
N1 C10 C43 115.6(3)
C9 C10 C43 121.9(3)
O12 C11 O13 123.4(4)
O12 C11 C2 124.4(3)
O13 C11 C2 112.2(3)
C11 O13 C14 117.5(3)
C15 C14 O13 108.5(4)
C15 C14 H14A 110.0
O13 C14 H14A 110.0
C15 C14 H14B 110.0
O13 C14 H14B 110.0
H14A C14 H14B 108.4
C14 C15 H15A 109.5
C14 C15 H15B 109.5
H15A C15 H15B 109.5
C14 C15 H15C 109.5
H15A C15 H15C 109.5
H15B C15 H15C 109.5
C21 C16 C17 118.0(3)
C21 C16 C3 119.1(3)
C17 C16 C3 122.8(3)
C18 C17 C16 121.6(3)
C18 C17 Cl22 119.1(3)
C16 C17 Cl22 119.3(2)
C19 C18 C17 119.4(3)
C19 C18 H18 120.3
C17 C18 H18 120.3
C18 C19 C20 120.4(3)
C18 C19 H19 119.8
C20 C19 H19 119.8
C19 C20 C21 119.8(3)
C19 C20 H20 120.1
C21 C20 H20 120.1
C16 C21 C20 120.8(3)
C16 C21 H21 119.6
C20 C21 H21 119.6
O24 C23 O25 124.2(4)
O24 C23 C6 123.6(4)
O25 C23 C6 112.0(4)
O24 C23 C6B 105.8(12)
O25 C23 C6B 129.6(12)
C23 O25 C26 111.9(4)
C27 C26 O25 106.0(7)
C27 C26 H26A 110.5
O25 C26 H26A 110.5
C27 C26 H26B 110.5
O25 C26 H26B 110.5
H26A C26 H26B 108.7
C26 C27 H27A 109.5
C26 C27 H27B 109.5
H27A C27 H27B 109.5
C26 C27 H27C 109.5
H27A C27 H27C 109.5
H27B C27 H27C 109.5
O29 C28 O30 125.8(5)
O29 C28 C6 122.9(5)
O30 C28 C6 111.3(4)
C28 O30 C31 116.0(6)
C32 C31 O30 108.2(8)
C32 C31 H31A 110.0
O30 C31 H31A 110.0
C32 C31 H31B 110.0
O30 C31 H31B 110.0
H31A C31 H31B 108.4
C31 C32 H32A 109.5
C31 C32 H32B 109.5
H32A C32 H32B 109.5
C31 C32 H32C 109.5
H32A C32 H32C 109.5
H32B C32 H32C 109.5
O29B C28B O30B 128(3)
O29B C28B C7B 123(3)
O30B C28B C7B 109(2)
C28B O30B C31B 111(2)
C32B C31B O30B 105.3(14)
C32B C31B H31C 110.7
O30B C31B H31C 110.7
C32B C31B H31D 110.7
O30B C31B H31D 110.7
H31C C31B H31D 108.8
C31B C32B H32D 109.5
C31B C32B H32E 109.5
H32D C32B H32E 109.5
C31B C32B H32F 109.5
H32D C32B H32F 109.5
H32E C32B H32F 109.5
O34 C33 O35 125.4(7)
O34 C33 C7 122.3(8)
O35 C33 C7 112.0(6)
C33 O35 C36 112.5(5)
C37 C36 O35 111.2(6)
C37 C36 H36A 109.4
O35 C36 H36A 109.4
C37 C36 H36B 109.4
O35 C36 H36B 109.4
H36A C36 H36B 108.0
C36 C37 H37A 109.5
C36 C37 H37B 109.5
H37A C37 H37B 109.5
C36 C37 H37C 109.5
H37A C37 H37C 109.5
H37B C37 H37C 109.5
O34B C33B O35B 121(3)
O34B C33B C6B 123(3)
O35B C33B C6B 115(2)
C33B O35B C36B 129(2)
C37B C36B O35B 88.3(14)
C37B C36B H36C 113.9
O35B C36B H36C 113.9
C37B C36B H36D 113.9
O35B C36B H36D 113.9
H36C C36B H36D 111.1
C36B C37B H37D 109.5
C36B C37B H37E 109.5
H37D C37B H37E 109.5
C36B C37B H37F 109.5
H37D C37B H37F 109.5
H37E C37B H37F 109.5
O39 C38 O40 125.2(4)
O39 C38 C7B 113.4(10)
O40 C38 C7B 113.0(9)
O39 C38 C7 124.7(4)
O40 C38 C7 109.4(4)
C38 O40 C41 116.8(4)
C42 C41 O40 110.6(5)
O40 C41 C42B 95(3)
C42 C41 H41A 109.5
O40 C41 H41A 109.5
C42 C41 H41B 109.5
O40 C41 H41B 109.5
H41A C41 H41B 108.1
C41 C42 H42A 109.5
C41 C42 H42B 109.5
H42A C42 H42B 109.5
C41 C42 H42C 109.5
H42A C42 H42C 109.5
H42B C42 H42C 109.5
C41 C42B H42D 109.5
C41 C42B H42E 109.5
H42D C42B H42E 109.5
C41 C42B H42F 109.5
H42D C42B H42F 109.5
H42E C42B H42F 109.5
C10 C43 H43A 109.5
C10 C43 H43B 109.5
H43A C43 H43B 109.5
C10 C43 H43C 109.5
H43A C43 H43C 109.5
H43B C43 H43C 109.5
C53 N44 C45 118.8(3)
N44 C45 C46 123.0(3)
N44 C45 C54 116.2(3)
C46 C45 C54 120.7(3)
C45 C46 C47 117.6(3)
C45 C46 C59 123.0(3)
C47 C46 C59 119.2(3)
C52 C47 C46 119.2(3)
C52 C47 C48 121.3(3)
C46 C47 C48 119.5(3)
C49B C48 C47 112.8(10)
C47 C48 C49 112.8(3)
C47 C48 H48A 109.0
C49 C48 H48A 109.0
C47 C48 H48B 109.0
C49 C48 H48B 109.0
H48A C48 H48B 107.8
C66 C49 C71 107.9(3)
C66 C49 C48 108.0(3)
C71 C49 C48 110.9(3)
C66 C49 C50 112.3(3)
C71 C49 C50 107.2(3)
C48 C49 C50 110.5(3)
C76 C50 C81 109.5(4)
C76 C50 C51 108.5(3)
C81 C50 C51 111.2(3)
C76 C50 C49 111.7(3)
C81 C50 C49 108.6(3)
C51 C50 C49 107.4(3)
C48 C49B C76B 105(2)
C48 C49B C50B 113(2)
C76B C49B C50B 115(2)
C48 C49B C66 108.4(16)
C76B C49B C66 116.6(19)
C50B C49B C66 99.1(18)
C71B C50B C49B 114(2)
C71B C50B C51 122.4(19)
C49B C50B C51 101.0(16)
C71B C50B C81 110.0(16)
C49B C50B C81 106.4(16)
C51 C50B C81 100.7(12)
C52 C51 C50 114.8(3)
C52 C51 C50B 108.7(8)
C52 C51 H51A 108.6
C50 C51 H51A 108.6
C52 C51 H51B 108.6
C50 C51 H51B 108.6
H51A C51 H51B 107.5
C47 C52 C53 118.6(3)
C47 C52 C51 122.9(3)
C53 C52 C51 118.5(3)
N44 C53 C52 122.4(3)
N44 C53 C86 116.1(3)
C52 C53 C86 121.5(3)
O55 C54 O56 123.4(3)
O55 C54 C45 124.2(3)
O56 C54 C45 112.3(3)
C54 O56 C57 116.8(3)
O56 C57 C58 108.1(3)
O56 C57 H57A 110.1
C58 C57 H57A 110.1
O56 C57 H57B 110.1
C58 C57 H57B 110.1
H57A C57 H57B 108.4
C57 C58 H58A 109.5
C57 C58 H58B 109.5
H58A C58 H58B 109.5
C57 C58 H58C 109.5
H58A C58 H58C 109.5
H58B C58 H58C 109.5
C64 C59 C60 118.2(3)
C64 C59 C46 119.2(3)
C60 C59 C46 122.5(3)
C59 C60 C61 121.0(4)
C59 C60 Cl65 119.0(3)
C61 C60 Cl65 120.0(3)
C62 C61 C60 119.1(4)
C62 C61 H61 120.5
C60 C61 H61 120.5
C63 C62 C61 121.1(4)
C63 C62 H62 119.4
C61 C62 H62 119.4
C62 C63 C64 119.6(4)
C62 C63 H63 120.2
C64 C63 H63 120.2
C63 C64 C59 121.0(4)
C63 C64 H64 119.5
C59 C64 H64 119.5
O67 C66 O68 124.8(3)
O67 C66 C49 121.3(4)
O68 C66 C49 113.8(3)
O67 C66 C49B 146.8(11)
O68 C66 C49B 87.4(11)
C66 O68 C69 118.6(7)
C66 O68 C69B 111.6(11)
O68 C69 C70 108.8(10)
O68 C69 H69A 109.9
C70 C69 H69A 109.9
O68 C69 H69B 109.9
C70 C69 H69B 109.9
H69A C69 H69B 108.3
C69 C70 H70A 109.5
C69 C70 H70B 109.5
H70A C70 H70B 109.5
C69 C70 H70C 109.5
H70A C70 H70C 109.5
H70B C70 H70C 109.5
C70B C69B O68 129(3)
C70B C69B H69C 105.0
O68 C69B H69C 105.0
C70B C69B H69D 105.0
O68 C69B H69D 105.0
H69C C69B H69D 105.8
C69B C70B H70D 109.5
C69B C70B H70E 109.5
H70D C70B H70E 109.5
C69B C70B H70F 109.5
H70D C70B H70F 109.5
H70E C70B H70F 109.5
O72 C71 O73 123.9(4)
O72 C71 C49 122.9(4)
O73 C71 C49 113.2(4)
C71 O73 C74 115.0(4)
O73 C74 C75 107.1(6)
O73 C74 H74A 110.3
C75 C74 H74A 110.3
O73 C74 H74B 110.3
C75 C74 H74B 110.3
H74A C74 H74B 108.5
C74 C75 H75A 109.5
C74 C75 H75B 109.5
H75A C75 H75B 109.5
C74 C75 H75C 109.5
H75A C75 H75C 109.5
H75B C75 H75C 109.5
O72B C71B O73B 127(2)
O72B C71B C50B 120(2)
O73B C71B C50B 111(2)
C71B O73B C74B 110(3)
C75B C74B O73B 101(4)
C75B C74B H74C 111.5
O73B C74B H74C 111.5
C75B C74B H74D 111.5
O73B C74B H74D 111.5
H74C C74B H74D 109.3
C74B C75B H75D 109.5
C74B C75B H75E 109.5
H75D C75B H75E 109.5
C74B C75B H75F 109.5
H75D C75B H75F 109.5
H75E C75B H75F 109.5
O77 C76 O78 123.4(4)
O77 C76 C50 125.7(5)
O78 C76 C50 110.7(4)
C76 O78 C79 115.1(4)
O78 C79 C80 106.0(4)
O78 C79 H79A 110.5
C80 C79 H79A 110.5
O78 C79 H79B 110.5
C80 C79 H79B 110.5
H79A C79 H79B 108.7
C79 C80 H80A 109.5
C79 C80 H80B 109.5
H80A C80 H80B 109.5
C79 C80 H80C 109.5
H80A C80 H80C 109.5
H80B C80 H80C 109.5
O77B C76B O78B 125(3)
O77B C76B C49B 125(3)
O78B C76B C49B 109(2)
C76B O78B C79B 121(3)
O78B C79B C80B 104.8(13)
O78B C79B H79C 110.8
C80B C79B H79C 110.8
O78B C79B H79D 110.8
C80B C79B H79D 110.8
H79C C79B H79D 108.9
C79B C80B H80D 109.5
C79B C80B H80E 109.5
H80D C80B H80E 109.5
C79B C80B H80F 109.5
H80D C80B H80F 109.5
H80E C80B H80F 109.5
O82 C81 O83 125.8(3)
O82 C81 C50 122.9(3)
O83 C81 C50 111.0(3)
O82 C81 C50B 114.7(8)
O83 C81 C50B 112.1(9)
C81 O83 C84 116.7(3)
O83 C84 C85 110.6(4)
O83 C84 H84A 109.5
C85 C84 H84A 109.5
O83 C84 H84B 109.5
C85 C84 H84B 109.5
H84A C84 H84B 108.1
C84 C85 H85A 109.5
C84 C85 H85B 109.5
H85A C85 H85B 109.5
C84 C85 H85C 109.5
H85A C85 H85C 109.5
H85B C85 H85C 109.5
C53 C86 H86A 109.5
C53 C86 H86B 109.5
H86A C86 H86B 109.5
C53 C86 H86C 109.5
H86A C86 H86C 109.5
H86B C86 H86C 109.5

loop_
_geom_bond_atom_site_label_1
_geom_bond_atom_site_label_2
_geom_bond_distance
N1 C10 1.334(5)
N1 C2 1.349(4)
C2 C3 1.398(5)
C2 C11 1.499(5)
C3 C4 1.406(5)
C3 C16 1.500(4)
C4 C9 1.393(5)
C4 C5 1.513(4)
C5 C6 1.504(6)
C5 C6B 1.66(3)
C5 H5A 0.9900
C5 H5B 0.9900
C6 C23 1.529(6)
C6 C7 1.570(6)
C6 C28 1.584(7)
C7 C33 1.541(9)
C7 C8 1.557(6)
C7 C38 1.579(7)
C6B C7B 1.50(4)
C6B C33B 1.54(4)
C6B C23 1.54(3)
C7B C28B 1.52(3)
C7B C38 1.52(2)
C7B C8 1.71(2)
C8 C9 1.493(5)
C8 H8A 0.9900
C8 H8B 0.9900
C9 C10 1.403(5)
C10 C43 1.509(5)
C11 O12 1.199(5)
C11 O13 1.319(4)
O13 C14 1.456(5)
C14 C15 1.449(7)
C14 H14A 0.9900
C14 H14B 0.9900
C15 H15A 0.9800
C15 H15B 0.9800
C15 H15C 0.9800
C16 C21 1.386(5)
C16 C17 1.393(4)
C17 C18 1.390(5)
C17 Cl22 1.740(3)
C18 C19 1.373(5)
C18 H18 0.9500
C19 C20 1.384(5)
C19 H19 0.9500
C20 C21 1.396(5)
C20 H20 0.9500
C21 H21 0.9500
C23 O24 1.197(5)
C23 O25 1.312(5)
O25 C26 1.511(7)
C26 C27 1.479(10)
C26 H26A 0.9900
C26 H26B 0.9900
C27 H27A 0.9800
C27 H27B 0.9800
C27 H27C 0.9800
C28 O29 1.175(6)
C28 O30 1.309(7)
O30 C31 1.510(10)
C31 C32 1.454(15)
C31 H31A 0.9900
C31 H31B 0.9900
C32 H32A 0.9800
C32 H32B 0.9800
C32 H32C 0.9800
C28B O29B 1.19(3)
C28B O30B 1.27(4)
O30B C31B 1.569(14)
C31B C32B 1.377(15)
C31B H31C 0.9900
C31B H31D 0.9900
C32B H32D 0.9800
C32B H32E 0.9800
C32B H32F 0.9800
C33 O34 1.184(10)
C33 O35 1.331(10)
O35 C36 1.466(6)
C36 C37 1.412(12)
C36 H36A 0.9900
C36 H36B 0.9900
C37 H37A 0.9800
C37 H37B 0.9800
C37 H37C 0.9800
C33B O34B 1.22(4)
C33B O35B 1.37(3)
O35B C36B 1.658(14)
C36B C37B 1.61(4)
C36B H36C 0.9900
C36B H36D 0.9900
C37B H37D 0.9800
C37B H37E 0.9800
C37B H37F 0.9800
C38 O39 1.196(6)
C38 O40 1.336(5)
O40 C41 1.441(6)
C41 C42 1.409(10)
C41 C42B 1.59(4)
C41 H41A 0.9900
C41 H41B 0.9900
C42 H42A 0.9800
C42 H42B 0.9800
C42 H42C 0.9800
C42B H42D 0.9800
C42B H42E 0.9800
C42B H42F 0.9800
C43 H43A 0.9800
C43 H43B 0.9800
C43 H43C 0.9800
N44 C53 1.331(4)
N44 C45 1.345(4)
C45 C46 1.404(4)
C45 C54 1.500(5)
C46 C47 1.405(5)
C46 C59 1.495(4)
C47 C52 1.387(4)
C47 C48 1.510(4)
C48 C49B 1.43(3)
C48 C49 1.561(5)
C48 H48A 0.9900
C48 H48B 0.9900
C49 C66 1.538(5)
C49 C71 1.546(6)
C49 C50 1.567(5)
C50 C76 1.537(6)
C50 C81 1.542(5)
C50 C51 1.556(5)
C49B C76B 1.58(4)
C49B C50B 1.59(4)
C49B C66 1.65(3)
C50B C71B 1.528(14)
C50B C51 1.66(2)
C50B C81 1.66(2)
C51 C52 1.522(5)
C51 H51A 0.9900
C51 H51B 0.9900
C52 C53 1.409(5)
C53 C86 1.507(5)
C54 O55 1.201(4)
C54 O56 1.320(4)
O56 C57 1.463(4)
C57 C58 1.465(7)
C57 H57A 0.9900
C57 H57B 0.9900
C58 H58A 0.9800
C58 H58B 0.9800
C58 H58C 0.9800
C59 C64 1.391(5)
C59 C60 1.391(5)
C60 C61 1.398(5)
C60 Cl65 1.734(4)
C61 C62 1.375(8)
C61 H61 0.9500
C62 C63 1.372(8)
C62 H62 0.9500
C63 C64 1.390(6)
C63 H63 0.9500
C64 H64 0.9500
C66 O67 1.191(5)
C66 O68 1.322(5)
O68 C69 1.439(10)
O68 C69B 1.50(3)
C69 C70 1.499(16)
C69 H69A 0.9900
C69 H69B 0.9900
C70 H70A 0.9800
C70 H70B 0.9800
C70 H70C 0.9800
C69B C70B 1.06(3)
C69B H69C 0.9900
C69B H69D 0.9900
C70B H70D 0.9800
C70B H70E 0.9800
C70B H70F 0.9800
C71 O72 1.212(6)
C71 O73 1.321(6)
O73 C74 1.468(6)
C74 C75 1.487(9)
C74 H74A 0.9900
C74 H74B 0.9900
C75 H75A 0.9800
C75 H75B 0.9800
C75 H75C 0.9800
C71B O72B 1.174(14)
C71B O73B 1.331(14)
O73B C74B 1.51(5)
C74B C75B 1.33(6)
C74B H74C 0.9900
C74B H74D 0.9900
C75B H75D 0.9800
C75B H75E 0.9800
C75B H75F 0.9800
C76 O77 1.195(6)
C76 O78 1.346(7)
O78 C79 1.463(6)
C79 C80 1.512(8)
C79 H79A 0.9900
C79 H79B 0.9900
C80 H80A 0.9800
C80 H80B 0.9800
C80 H80C 0.9800
C76B O77B 1.13(4)
C76B O78B 1.35(4)
O78B C79B 1.498(14)
C79B C80B 1.516(15)
C79B H79C 0.9900
C79B H79D 0.9900
C80B H80D 0.9800
C80B H80E 0.9800
C80B H80F 0.9800
C81 O82 1.190(4)
C81 O83 1.335(4)
O83 C84 1.450(4)
C84 C85 1.480(8)
C84 H84A 0.9900
C84 H84B 0.9900
C85 H85A 0.9800
C85 H85B 0.9800
C85 H85C 0.9800
C86 H86A 0.9800
C86 H86B 0.9800
C86 H86C 0.9800

loop_
_geom_hbond_atom_site_label_D
_geom_hbond_atom_site_label_H
_geom_hbond_atom_site_label_A
_geom_hbond_distance_DH
_geom_hbond_distance_HA
_geom_hbond_distance_DA
_geom_hbond_angle_DHA
_geom_hbond_site_symmetry_A
C18 H18 O12 0.95 2.59 3.331(5) 135.2 1_455
C27 H27B Cl65 0.98 2.96 3.836(9) 150.0 1_556
C32B H32D O55 0.98 2.56 3.46(4) 151.5 1_656
C36 H36A O77 0.99 2.50 3.279(7) 135.3 1_655
C37 H37C Cl22 0.98 2.90 3.749(11) 145.6 .
C43 H43A O77B 0.98 2.11 2.99(2) 148.3 1_655
C43 H43C Cl22 0.98 2.90 3.866(4) 168.9 1_655
C57 H57B O82 0.99 2.55 3.424(6) 147.5 2_545
C61 H61 O56 0.95 2.57 3.388(5) 144.9 1_655
C69B H69D O67 0.99 2.08 2.63(3) 112.4 .
C75 H75C Cl65 0.98 2.91 3.826(6) 155.8 .
C74B H74D N1 0.99 2.66 3.37(5) 128.3 1_454
C79 H79B Cl22 0.99 2.95 3.721(5) 135.2 1_455
C84 H84B O55 0.99 2.63 3.411(5) 135.5 2
C86 H86A Cl65 0.98 2.93 3.870(4) 161.7 1_455

loop_
_geom_torsion_atom_site_label_1
_geom_torsion_atom_site_label_2
_geom_torsion_atom_site_label_3
_geom_torsion_atom_site_label_4
_geom_torsion
C10 N1 C2 C3 -0.9(5)
C10 N1 C2 C11 176.1(3)
N1 C2 C3 C4 1.1(5)
C11 C2 C3 C4 -175.6(3)
N1 C2 C3 C16 177.5(3)
C11 C2 C3 C16 0.8(5)
C2 C3 C4 C9 1.6(5)
C16 C3 C4 C9 -175.0(3)
C2 C3 C4 C5 -178.4(3)
C16 C3 C4 C5 5.0(5)
C9 C4 C5 C6 21.0(5)
C3 C4 C5 C6 -159.0(3)
C9 C4 C5 C6B 0.7(12)
C3 C4 C5 C6B -179.3(11)
C4 C5 C6 C23 -167.3(3)
C4 C5 C6 C7 -46.1(5)
C4 C5 C6 C28 75.6(4)
C5 C6 C7 C33 -66.5(6)
C23 C6 C7 C33 53.2(6)
C28 C6 C7 C33 175.3(5)
C5 C6 C7 C8 56.3(5)
C23 C6 C7 C8 175.9(4)
C28 C6 C7 C8 -61.9(5)
C5 C6 C7 C38 173.4(4)
C23 C6 C7 C38 -67.0(5)
C28 C6 C7 C38 55.2(5)
C4 C5 C6B C7B 43(2)
C4 C5 C6B C33B -78(2)
C4 C5 C6B C23 175.9(9)
C33B C6B C7B C28B 180(2)
C23 C6B C7B C28B -62(3)
C5 C6B C7B C28B 60(3)
C33B C6B C7B C38 -48(2)
C23 C6B C7B C38 70(3)
C5 C6B C7B C38 -167.7(16)
C33B C6B C7B C8 55(2)
C23 C6B C7B C8 173(2)
C5 C6B C7B C8 -64(2)
C33 C7 C8 C9 84.7(6)
C6 C7 C8 C9 -42.1(5)
C38 C7 C8 C9 -162.8(4)
C6B C7B C8 C9 55.6(17)
C28B C7B C8 C9 -64(2)
C38 C7B C8 C9 161.4(8)
C3 C4 C9 C10 -4.3(5)
C5 C4 C9 C10 175.7(3)
C3 C4 C9 C8 173.1(3)
C5 C4 C9 C8 -6.9(5)
C7 C8 C9 C4 18.8(6)
C7B C8 C9 C4 -24.0(10)
C7 C8 C9 C10 -163.8(4)
C7B C8 C9 C10 153.4(10)
C2 N1 C10 C9 -2.0(5)
C2 N1 C10 C43 177.1(3)
C4 C9 C10 N1 4.7(5)
C8 C9 C10 N1 -172.8(4)
C4 C9 C10 C43 -174.4(3)
C8 C9 C10 C43 8.1(5)
N1 C2 C11 O12 -31.6(6)
C3 C2 C11 O12 145.5(4)
N1 C2 C11 O13 148.2(3)
C3 C2 C11 O13 -34.8(5)
O12 C11 O13 C14 -9.4(6)
C2 C11 O13 C14 170.9(4)
C11 O13 C14 C15 -153.0(5)
C2 C3 C16 C21 -81.9(4)
C4 C3 C16 C21 94.5(4)
C2 C3 C16 C17 101.6(4)
C4 C3 C16 C17 -82.1(4)
C21 C16 C17 C18 -1.7(5)
C3 C16 C17 C18 174.9(3)
C21 C16 C17 Cl22 177.9(3)
C3 C16 C17 Cl22 -5.5(4)
C16 C17 C18 C19 1.4(5)
Cl22 C17 C18 C19 -178.2(3)
C17 C18 C19 C20 0.0(5)
C18 C19 C20 C21 -1.0(6)
C17 C16 C21 C20 0.7(5)
C3 C16 C21 C20 -176.0(3)
C19 C20 C21 C16 0.6(6)
C5 C6 C23 O24 63.7(5)
C7 C6 C23 O24 -58.7(6)
C28 C6 C23 O24 178.1(4)
C5 C6 C23 O25 -112.6(4)
C7 C6 C23 O25 125.1(4)
C28 C6 C23 O25 1.8(5)
C7B C6B C23 O24 -137(2)
C33B C6B C23 O24 -16(2)
C5 C6B C23 O24 92.8(13)
C7B C6B C23 O25 36(3)
C33B C6B C23 O25 157.4(13)
C5 C6B C23 O25 -94.3(16)
O24 C23 O25 C26 5.0(6)
C6 C23 O25 C26 -178.8(4)
C6B C23 O25 C26 -166.8(16)
C23 O25 C26 C27 166.3(5)
C5 C6 C28 O29 16.5(6)
C23 C6 C28 O29 -99.1(6)
C7 C6 C28 O29 138.5(5)
C5 C6 C28 O30 -162.1(5)
C23 C6 C28 O30 82.3(5)
C7 C6 C28 O30 -40.1(6)
O29 C28 O30 C31 5.0(10)
C6 C28 O30 C31 -176.5(6)
C28 O30 C31 C32 105.7(10)
C6B C7B C28B O29B -62(3)
C38 C7B C28B O29B 175(2)
C8 C7B C28B O29B 49(3)
C6B C7B C28B O30B 118(3)
C38 C7B C28B O30B -5(3)
C8 C7B C28B O30B -132(2)
O29B C28B O30B C31B 18(4)
C7B C28B O30B C31B -161(3)
C28B O30B C31B C32B -155(4)
C8 C7 C33 O34 104.6(6)
C6 C7 C33 O34 -132.4(5)
C38 C7 C33 O34 -8.6(6)
C8 C7 C33 O35 -69.2(5)
C6 C7 C33 O35 53.9(6)
C38 C7 C33 O35 177.6(4)
O34 C33 O35 C36 7.3(8)
C7 C33 O35 C36 -179.2(4)
C33 O35 C36 C37 148.4(8)
C7B C6B C33B O34B 23(4)
C23 C6B C33B O34B -107(3)
C5 C6B C33B O34B 149(3)
C7B C6B C33B O35B -147(2)
C23 C6B C33B O35B 84(3)
C5 C6B C33B O35B -20(3)
O34B C33B O35B C36B -21(4)
C6B C33B O35B C36B 149(3)
C33B O35B C36B C37B 127(2)
C6B C7B C38 O39 159.1(15)
C28B C7B C38 O39 -74(2)
C8 C7B C38 O39 59.6(14)
C6B C7B C38 O40 -50.9(19)
C28B C7B C38 O40 76(2)
C8 C7B C38 O40 -150.3(8)
C33 C7 C38 O39 97.9(6)
C8 C7 C38 O39 -17.1(7)
C6 C7 C38 O39 -136.0(6)
C33 C7 C38 O40 -72.6(5)
C8 C7 C38 O40 172.5(4)
C6 C7 C38 O40 53.5(5)
O39 C38 O40 C41 -5.0(9)
C7B C38 O40 C41 -150.9(11)
C7 C38 O40 C41 165.4(6)
C38 O40 C41 C42 -171.4(8)
C38 O40 C41 C42B -129(3)
C53 N44 C45 C46 -3.7(5)
C53 N44 C45 C54 178.4(3)
N44 C45 C46 C47 2.2(5)
C54 C45 C46 C47 -179.9(3)
N44 C45 C46 C59 176.4(3)
C54 C45 C46 C59 -5.8(5)
C45 C46 C47 C52 3.2(4)
C59 C46 C47 C52 -171.2(3)
C45 C46 C47 C48 -176.9(3)
C59 C46 C47 C48 8.7(4)
C52 C47 C48 C49B 18.2(14)
C46 C47 C48 C49B -161.6(14)
C52 C47 C48 C49 -12.8(4)
C46 C47 C48 C49 167.4(3)
C47 C48 C49 C66 172.1(3)
C47 C48 C49 C71 -69.8(4)
C47 C48 C49 C50 48.9(4)
C66 C49 C50 C76 -64.7(4)
C71 C49 C50 C76 176.9(3)
C48 C49 C50 C76 55.8(4)
C66 C49 C50 C81 56.1(4)
C71 C49 C50 C81 -62.3(4)
C48 C49 C50 C81 176.7(3)
C66 C49 C50 C51 176.4(3)
C71 C49 C50 C51 58.1(4)
C48 C49 C50 C51 -63.0(4)
C47 C48 C49B C76B 73.4(19)
C47 C48 C49B C50B -52(2)
C47 C48 C49B C66 -161.2(10)
C48 C49B C50B C71B -63(3)
C76B C49B C50B C71B 177(2)
C66 C49B C50B C71B 52(2)
C48 C49B C50B C51 71(2)
C76B C49B C50B C51 -50(2)
C66 C49B C50B C51 -174.7(12)
C48 C49B C50B C81 175.5(15)
C76B C49B C50B C81 55(2)
C66 C49B C50B C81 -70.1(17)
C76 C50 C51 C52 -78.6(4)
C81 C50 C51 C52 161.0(3)
C49 C50 C51 C52 42.3(4)
C71B C50B C51 C52 74(2)
C49B C50B C51 C52 -55.0(16)
C81 C50B C51 C52 -164.3(7)
C46 C47 C52 C53 -6.9(5)
C48 C47 C52 C53 173.3(3)
C46 C47 C52 C51 171.5(3)
C48 C47 C52 C51 -8.3(5)
C50 C51 C52 C47 -7.9(5)
C50B C51 C52 C47 29.4(9)
C50 C51 C52 C53 170.5(3)
C50B C51 C52 C53 -152.2(8)
C45 N44 C53 C52 -0.3(5)
C45 N44 C53 C86 178.9(3)
C47 C52 C53 N44 5.6(5)
C51 C52 C53 N44 -172.9(3)
C47 C52 C53 C86 -173.6(3)
C51 C52 C53 C86 8.0(5)
N44 C45 C54 O55 159.1(4)
C46 C45 C54 O55 -18.9(6)
N44 C45 C54 O56 -17.4(4)
C46 C45 C54 O56 164.7(3)
O55 C54 O56 C57 -2.9(6)
C45 C54 O56 C57 173.5(4)
C54 O56 C57 C58 -157.7(4)
C45 C46 C59 C64 -86.0(4)
C47 C46 C59 C64 88.0(4)
C45 C46 C59 C60 99.1(4)
C47 C46 C59 C60 -86.9(4)
C64 C59 C60 C61 -2.0(5)
C46 C59 C60 C61 173.0(3)
C64 C59 C60 Cl65 178.5(3)
C46 C59 C60 Cl65 -6.5(5)
C59 C60 C61 C62 1.3(5)
Cl65 C60 C61 C62 -179.2(3)
C60 C61 C62 C63 0.1(6)
C61 C62 C63 C64 -0.7(7)
C62 C63 C64 C59 0.0(7)
C60 C59 C64 C63 1.3(6)
C46 C59 C64 C63 -173.8(4)
C71 C49 C66 O67 -17.8(5)
C48 C49 C66 O67 102.2(4)
C50 C49 C66 O67 -135.7(4)
C71 C49 C66 O68 165.6(3)
C48 C49 C66 O68 -74.4(4)
C50 C49 C66 O68 47.6(4)
C48 C49B C66 O67 53(3)
C76B C49B C66 O67 171.8(15)
C50B C49B C66 O67 -64(2)
C48 C49B C66 O68 -113.7(16)
C76B C49B C66 O68 5(2)
C50B C49B C66 O68 128.6(15)
O67 C66 O68 C69 4.6(9)
C49 C66 O68 C69 -178.9(7)
O67 C66 O68 C69B 22.1(12)
C66 O68 C69 C70 146.4(8)
C66 O68 C69B C70B 113(3)
C66 C49 C71 O72 -96.0(4)
C48 C49 C71 O72 145.9(4)
C50 C49 C71 O72 25.2(5)
C66 C49 C71 O73 84.7(4)
C48 C49 C71 O73 -33.4(4)
C50 C49 C71 O73 -154.1(3)
O72 C71 O73 C74 -1.7(6)
C49 C71 O73 C74 177.6(4)
C71 O73 C74 C75 165.1(4)
C49B C50B C71B O72B -127(3)
C51 C50B C71B O72B 110(3)
C81 C50B C71B O72B -7(4)
C49B C50B C71B O73B 66(3)
C51 C50B C71B O73B -57(4)
C81 C50B C71B O73B -174(2)
O72B C71B O73B C74B 5(5)
C50B C71B O73B C74B 171(3)
C71B O73B C74B C75B 121(5)
C81 C50 C76 O77 -176.5(4)
C51 C50 C76 O77 62.0(6)
C49 C50 C76 O77 -56.2(5)
C81 C50 C76 O78 7.7(4)
C51 C50 C76 O78 -113.8(4)
C49 C50 C76 O78 128.0(4)
O77 C76 O78 C79 4.1(6)
C50 C76 O78 C79 -180.0(4)
C76 O78 C79 C80 -173.1(5)
C48 C49B C76B O77B 26(4)
C50B C49B C76B O77B 151(3)
C66 C49B C76B O77B -94(3)
C48 C49B C76B O78B -153(2)
C50B C49B C76B O78B -29(3)
C66 C49B C76B O78B 86(3)
O77B C76B O78B C79B 4(4)
C49B C76B O78B C79B -176(2)
C76B O78B C79B C80B 91(4)
C76 C50 C81 O82 80.6(4)
C51 C50 C81 O82 -159.6(3)
C49 C50 C81 O82 -41.7(5)
C76 C50 C81 O83 -93.7(4)
C51 C50 C81 O83 26.1(4)
C49 C50 C81 O83 144.1(3)
C71B C50B C81 O82 -59(2)
C49B C50B C81 O82 65.9(16)
C51 C50B C81 O82 170.9(7)
C71B C50B C81 O83 93(2)
C49B C50B C81 O83 -142.1(14)
C51 C50B C81 O83 -37.2(12)
O82 C81 O83 C84 -1.0(5)
C50 C81 O83 C84 173.0(3)
C50B C81 O83 C84 -149.2(8)
C81 O83 C84 C85 -89.4(5)
